data_7250105
loop_
_publ_author_name
'Yang, Feng'
'Jiang, Shuaijie'
'Xu, Yuangang'
'Wang, Quan'
'He, Zhiwei'
'Lu, Ming'

_publ_section_title
;
 Constructing an energetic hydroxytetrazole with high thermal stability by
 linking aminotriazole to 1-hydroxytetrazole
;
_journal_issue 16
_journal_name_full CrystEngComm
_journal_page_first 2570
_journal_page_last 2576
_journal_paper_doi 10.1039/D5CE00030K
_journal_volume 27
_journal_year 2025
_chemical_formula_moiety 'C3 H2 N7 O2, H4 N'
_chemical_formula_sum 'C3 H6 N8 O2'
_chemical_formula_weight 186.16
_space_group_crystal_system monoclinic
_space_group_IT_number 4
_space_group_name_Hall 'P 2yb'
_space_group_name_H-M_alt 'P 1 21 1'
_atom_sites_solution_hydrogens mixed
_audit_creation_method SHELXL-2018/3
_audit_update_record
;
2022-11-07 deposited with the CCDC.	2025-03-13 downloaded from the CCDC.
;
_cell_angle_alpha 90
_cell_angle_beta 95.015(2)
_cell_angle_gamma 90
_cell_formula_units_Z 2
_cell_length_a 3.8698(2)
_cell_length_b 8.3310(5)
_cell_length_c 11.6487(8)
_cell_measurement_reflns_used 2551
_cell_measurement_temperature 296(2)
_cell_measurement_theta_max 27.19
_cell_measurement_theta_min 3.01
_cell_volume 374.11(4)
_computing_cell_refinement 'Bruker SAINT'
_computing_data_collection 'Bruker APEX3'
_computing_data_reduction 'Bruker SAINT'
_computing_molecular_graphics 'Bruker SHELXTL'
_computing_publication_material 'Bruker SHELXTL'
_computing_structure_refinement 'SHELXL-2018/3 (Sheldrick, 2018)'
_computing_structure_solution 'SHELXT 2014/5 (Sheldrick, 2014)'
_diffrn_ambient_temperature 296(2)
_diffrn_detector_area_resol_mean 10.42
_diffrn_measured_fraction_theta_full 0.992
_diffrn_measured_fraction_theta_max 0.992
_diffrn_measurement_device_type 'Bruker D8 QUEST PHOTON 100'
_diffrn_measurement_method '\f and \w scans'
_diffrn_radiation_type MoK\a
_diffrn_radiation_wavelength 0.71073
_diffrn_reflns_av_R_equivalents 0.0216
_diffrn_reflns_av_unetI/netI 0.0279
_diffrn_reflns_Laue_measured_fraction_full 0.992
_diffrn_reflns_Laue_measured_fraction_max 0.992
_diffrn_reflns_limit_h_max 4
_diffrn_reflns_limit_h_min -5
_diffrn_reflns_limit_k_max 10
_diffrn_reflns_limit_k_min -10
_diffrn_reflns_limit_l_max 15
_diffrn_reflns_limit_l_min -15
_diffrn_reflns_number 3742
_diffrn_reflns_point_group_measured_fraction_full 0.933
_diffrn_reflns_point_group_measured_fraction_max 0.914
_diffrn_reflns_theta_full 25.242
_diffrn_reflns_theta_max 27.457
_diffrn_reflns_theta_min 3.010
_diffrn_source.source 'Ius 2.0'
_diffrn_source.type microfocus

_exptl_absorpt_coefficient_mu 0.139
_exptl_absorpt_correction_T_max 0.7456
_exptl_absorpt_correction_T_min 0.6926
_exptl_absorpt_correction_type multi-scan
_exptl_absorpt_process_details sadabs
_exptl_crystal_colour colourless
_exptl_crystal_density_diffrn 1.653
_exptl_crystal_description rod
_exptl_crystal_F_000 192
_exptl_crystal_size_max 0.200
_exptl_crystal_size_mid 0.100
_exptl_crystal_size_min 0.020
_refine_diff_density_max 0.160
_refine_diff_density_min -0.243
_refine_diff_density_rms 0.046
_refine_ls_abs_structure_details
;
 Flack x determined using 544 quotients [(I+)-(I-)]/[(I+)+(I-)]
 (Parsons, Flack and Wagner, Acta Cryst. B69 (2013) 249-259).
;
_refine_ls_abs_structure_Flack 0.0(7)
_refine_ls_extinction_method none
_refine_ls_goodness_of_fit_ref 1.109
_refine_ls_hydrogen_treatment mixed
_refine_ls_matrix_type full
_refine_ls_number_parameters 130
_refine_ls_number_reflns 1548
_refine_ls_number_restraints 1
_refine_ls_restrained_S_all 1.108
_refine_ls_R_factor_all 0.0371
_refine_ls_R_factor_gt 0.0322
_refine_ls_shift/su_max 0.000
_refine_ls_shift/su_mean 0.000
_refine_ls_structure_factor_coef Fsqd
_refine_ls_weighting_details 'w=1/[\s^2^(Fo^2^)+(0.0430P)^2^+0.0194P] where P=(Fo^2^+2Fc^2^)/3'
_refine_ls_weighting_scheme calc
_refine_ls_wR_factor_gt 0.0728
_refine_ls_wR_factor_ref 0.0758
_reflns_Friedel_coverage 0.722
_reflns_Friedel_fraction_full 0.866
_reflns_Friedel_fraction_max 0.825
_reflns_number_gt 1417
_reflns_number_total 1548
_reflns_threshold_expression 'I > 2\s(I)'
_cod_data_source_file d5ce00030k2.cif
_cod_data_source_block NLG_YF_099_a
_cod_depositor_comments 'Adding full bibliography for 7250102--7250107.cif.'
_cod_original_sg_symbol_H-M 'P 21'
_cod_database_code 7250105
_shelx_shelxl_version_number 2018/3
_shelx_space_group_comment
;
The symmetry employed for this shelxl refinement is uniquely defined
by the following loop, which should always be used as a source of
symmetry information in preference to the above space-group names.
They are only intended as comments.
;
_shelx_estimated_absorpt_t_min 0.973
_shelx_estimated_absorpt_t_max 0.997

loop_
_space_group_symop_operation_xyz
'x, y, z'
'-x, y+1/2, -z'

loop_
_atom_site_label
_atom_site_type_symbol
_atom_site_fract_x
_atom_site_fract_y
_atom_site_fract_z
_atom_site_U_iso_or_equiv
_atom_site_adp_type
_atom_site_occupancy
_atom_site_site_symmetry_order
_atom_site_calc_flag
_atom_site_refinement_flags_posn
_atom_site_refinement_flags_adp
_atom_site_refinement_flags_occupancy
_atom_site_disorder_assembly
_atom_site_disorder_group
C1 C 0.8468(6) 0.1643(3) 0.83504(18) 0.0276(5) Uani 1 1 d . . . . .
C2 C 0.6771(6) 0.3915(3) 0.77024(17) 0.0243(5) Uani 1 1 d . . . . .
C3 C 0.5230(6) 0.5487(3) 0.77403(17) 0.0239(5) Uani 1 1 d . . . . .
N1 N 0.9315(5) 0.1718(3) 0.72895(15) 0.0317(5) Uani 1 1 d . . . . .
N2 N 0.8163(5) 0.3226(2) 0.68737(15) 0.0304(5) Uani 1 1 d . . . . .
N3 N 0.5202(4) 0.6568(2) 0.68857(14) 0.0239(4) Uani 1 1 d . . . . .
N4 N 0.3618(6) 0.7898(2) 0.72140(17) 0.0336(5) Uani 1 1 d . . . . .
N5 N 0.2693(6) 0.7603(3) 0.82482(17) 0.0344(5) Uani 1 1 d . . . . .
N6 N 0.3645(5) 0.6116(3) 0.85964(17) 0.0300(5) Uani 1 1 d . . . . .
N7 N 0.9001(6) 0.0491(3) 0.91155(18) 0.0422(6) Uani 1 1 d . . . . .
H7A H 1.005410 -0.037242 0.894046 0.051 Uiso 1 1 calc R U . . .
H7B H 0.829781 0.060041 0.979127 0.051 Uiso 1 1 calc R U . . .
O1 O 0.6847(4) 0.30024(19) 0.86756(12) 0.0277(4) Uani 1 1 d . . . . .
O2 O 0.6450(4) 0.6441(2) 0.58744(12) 0.0320(4) Uani 1 1 d . . . . .
N8 N 0.8705(6) 0.9521(3) 0.52978(19) 0.0308(5) Uani 1 1 d . . . . .
H8A H 0.695(8) 1.012(4) 0.497(2) 0.037 Uiso 1 1 d . U . . .
H8B H 0.789(7) 0.844(4) 0.547(2) 0.037 Uiso 1 1 d . U . . .
H8C H 1.021(8) 0.943(4) 0.479(3) 0.037 Uiso 1 1 d . U . . .
H8D H 0.941(7) 1.002(4) 0.600(2) 0.037 Uiso 1 1 d . U . . .

loop_
_atom_site_aniso_label
_atom_site_aniso_U_11
_atom_site_aniso_U_22
_atom_site_aniso_U_33
_atom_site_aniso_U_23
_atom_site_aniso_U_13
_atom_site_aniso_U_12
C1 0.0353(12) 0.0227(12) 0.0256(10) -0.0021(10) 0.0070(8) 0.0035(11)
C2 0.0297(11) 0.0223(12) 0.0216(10) 0.0013(9) 0.0072(8) -0.0010(10)
C3 0.0272(10) 0.0220(12) 0.0226(10) -0.0011(9) 0.0035(8) -0.0016(9)
N1 0.0452(12) 0.0246(11) 0.0266(10) 0.0006(9) 0.0106(8) 0.0080(9)
N2 0.0422(11) 0.0256(12) 0.0248(9) 0.0009(9) 0.0111(8) 0.0018(9)
N3 0.0301(9) 0.0210(11) 0.0208(8) -0.0007(8) 0.0035(7) 0.0008(8)
N4 0.0419(11) 0.0252(11) 0.0339(11) 0.0006(9) 0.0049(8) 0.0076(10)
N5 0.0429(12) 0.0294(12) 0.0318(11) -0.0019(9) 0.0091(9) 0.0088(9)
N6 0.0358(10) 0.0272(11) 0.0281(9) -0.0018(8) 0.0088(8) 0.0057(8)
N7 0.0696(15) 0.0293(12) 0.0300(10) 0.0044(9) 0.0186(10) 0.0192(11)
O1 0.0415(9) 0.0212(8) 0.0219(7) -0.0002(7) 0.0110(6) 0.0064(8)
O2 0.0483(10) 0.0273(10) 0.0221(8) -0.0002(7) 0.0125(6) -0.0034(7)
N8 0.0378(11) 0.0300(13) 0.0255(11) 0.0038(9) 0.0090(9) -0.0010(10)

loop_
_atom_type_symbol
_atom_type_description
_atom_type_scat_dispersion_real
_atom_type_scat_dispersion_imag
_atom_type_scat_source
C C 0.0033 0.0016 'International Tables Vol C Tables 4.2.6.8 and 6.1.1.4'
H H 0.0000 0.0000 'International Tables Vol C Tables 4.2.6.8 and 6.1.1.4'
N N 0.0061 0.0033 'International Tables Vol C Tables 4.2.6.8 and 6.1.1.4'
O O 0.0106 0.0060 'International Tables Vol C Tables 4.2.6.8 and 6.1.1.4'

loop_
_geom_angle_atom_site_label_1
_geom_angle_atom_site_label_2
_geom_angle_atom_site_label_3
_geom_angle
_geom_angle_site_symmetry_1
_geom_angle_site_symmetry_3
_geom_angle_publ_flag
N1 C1 N7 129.7(2) . . ?
N1 C1 O1 112.5(2) . . ?
N7 C1 O1 117.84(19) . . ?
N2 C2 O1 113.4(2) . . ?
N2 C2 C3 129.2(2) . . ?
O1 C2 C3 117.40(17) . . ?
N6 C3 N3 108.6(2) . . ?
N6 C3 C2 127.1(2) . . ?
N3 C3 C2 124.30(18) . . ?
C1 N1 N2 105.69(19) . . ?
C2 N2 N1 106.41(17) . . ?
O2 N3 N4 122.35(18) . . ?
O2 N3 C3 129.12(18) . . ?
N4 N3 C3 108.53(17) . . ?
N5 N4 N3 106.04(19) . . ?
N4 N5 N6 111.12(19) . . ?
C3 N6 N5 105.7(2) . . ?
C1 N7 H7A 120.0 . . ?
C1 N7 H7B 120.0 . . ?
H7A N7 H7B 120.0 . . ?
C2 O1 C1 102.07(16) . . ?
H8A N8 H8B 110(2) . . ?
H8A N8 H8C 106(3) . . ?
H8B N8 H8C 108(3) . . ?
H8A N8 H8D 106(2) . . ?
H8B N8 H8D 108(2) . . ?
H8C N8 H8D 118(3) . . ?

loop_
_geom_bond_atom_site_label_1
_geom_bond_atom_site_label_2
_geom_bond_distance
_geom_bond_site_symmetry_2
_geom_bond_publ_flag
C1 N1 1.307(3) . ?
C1 N7 1.314(3) . ?
C1 O1 1.364(3) . ?
C2 N2 1.282(3) . ?
C2 O1 1.363(3) . ?
C2 C3 1.441(3) . ?
C3 N6 1.323(3) . ?
C3 N3 1.342(3) . ?
N1 N2 1.405(3) . ?
N3 O2 1.316(2) . ?
N3 N4 1.338(3) . ?
N4 N5 1.310(3) . ?
N5 N6 1.345(3) . ?
N7 H7A 0.8600 . ?
N7 H7B 0.8600 . ?
N8 H8A 0.90(3) . ?
N8 H8B 0.98(3) . ?
N8 H8C 0.87(3) . ?
N8 H8D 0.93(3) . ?

loop_
_geom_hbond_atom_site_label_D
_geom_hbond_atom_site_label_H
_geom_hbond_atom_site_label_A
_geom_hbond_distance_DH
_geom_hbond_distance_HA
_geom_hbond_distance_DA
_geom_hbond_angle_DHA
_geom_hbond_site_symmetry_A
_geom_hbond_publ_flag
N7 H7A N5 0.86 2.16 3.017(3) 171.6 1_645 yes
N7 H7B N6 0.86 2.13 2.984(3) 173.9 2_647 yes
N8 H8A N3 0.90(3) 2.55(3) 3.315(3) 143(2) 2_656 yes
N8 H8A O2 0.90(3) 1.92(3) 2.816(3) 173(2) 2_656 yes
N8 H8B N3 0.98(3) 2.56(3) 3.428(3) 148(2) . yes
N8 H8B O2 0.98(3) 1.83(3) 2.810(3) 177(2) . yes
N8 H8C N2 0.87(3) 2.32(3) 3.093(3) 148(3) 2_756 yes
N8 H8C O2 0.87(3) 2.29(3) 2.896(3) 127(3) 2_756 yes
N8 H8D N1 0.93(3) 2.07(3) 2.949(3) 156(2) 1_565 yes

loop_
_geom_torsion_atom_site_label_1
_geom_torsion_atom_site_label_2
_geom_torsion_atom_site_label_3
_geom_torsion_atom_site_label_4
_geom_torsion
_geom_torsion_site_symmetry_1
_geom_torsion_site_symmetry_2
_geom_torsion_site_symmetry_3
_geom_torsion_site_symmetry_4
_geom_torsion_publ_flag
N2 C2 C3 N6 175.9(3) . . . . ?
O1 C2 C3 N6 -5.1(3) . . . . ?
N2 C2 C3 N3 -4.4(3) . . . . ?
O1 C2 C3 N3 174.7(2) . . . . ?
N7 C1 N1 N2 -179.2(3) . . . . ?
O1 C1 N1 N2 -0.4(3) . . . . ?
O1 C2 N2 N1 -0.1(3) . . . . ?
C3 C2 N2 N1 179.0(2) . . . . ?
C1 N1 N2 C2 0.3(2) . . . . ?
N6 C3 N3 O2 -179.2(2) . . . . ?
C2 C3 N3 O2 1.0(3) . . . . ?
N6 C3 N3 N4 0.7(2) . . . . ?
C2 C3 N3 N4 -179.0(2) . . . . ?
O2 N3 N4 N5 179.45(19) . . . . ?
C3 N3 N4 N5 -0.5(2) . . . . ?
N3 N4 N5 N6 0.1(3) . . . . ?
N3 C3 N6 N5 -0.7(2) . . . . ?
C2 C3 N6 N5 179.1(2) . . . . ?
N4 N5 N6 C3 0.3(3) . . . . ?
N2 C2 O1 C1 -0.1(3) . . . . ?
C3 C2 O1 C1 -179.31(19) . . . . ?
N1 C1 O1 C2 0.3(3) . . . . ?
N7 C1 O1 C2 179.3(2) . . . . ?
